data_7030326
loop_
_publ_author_name
'Klug, Christina M.'
'McDaniel, Ashley M.'
'Fiedler, Stephanie R.'
'Schulte, Kelsey A.'
'Newell, Brian S.'
'Shores, Matthew P.'

_publ_section_title
;
 Anion dependence in the spin-crossover properties of a Fe(II) podand
 complex.
;
_journal_issue 40
_journal_name_full 'Dalton transactions (Cambridge, England : 2003)'
_journal_page_first 12577
_journal_page_last 12585
_journal_paper_doi 10.1039/c2dt31213a
_journal_volume 41
_journal_year 2012
_chemical_formula_sum 'C27 H33 Fe I2 N7 O3'
_chemical_formula_weight 813.25
_chemical_name_systematic
;
?
;
_space_group_IT_number 61
_symmetry_cell_setting orthorhombic
_symmetry_space_group_name_Hall '-P 2ac 2ab'
_symmetry_space_group_name_H-M 'P b c a'
_atom_sites_solution_hydrogens geom
_atom_sites_solution_primary direct
_atom_sites_solution_secondary difmap
_audit_creation_method SHELXL-97
_cell_angle_alpha 90.00
_cell_angle_beta 90.00
_cell_angle_gamma 90.00
_cell_formula_units_Z 8
_cell_length_a 11.0878(4)
_cell_length_b 18.8979(6)
_cell_length_c 28.2307(9)
_cell_measurement_reflns_used 9833
_cell_measurement_temperature 120(2)
_cell_measurement_theta_max 33.13
_cell_measurement_theta_min 2.57
_cell_volume 5915.4(3)
_computing_cell_refinement 'Bruker SMART'
_computing_data_collection 'Bruker SMART'
_computing_data_reduction 'Bruker SAINT'
_computing_molecular_graphics 'Bruker SHELXTL'
_computing_publication_material 'Bruker SHELXTL'
_computing_structure_refinement 'SHELXL-97 (Sheldrick, 1997)'
_computing_structure_solution 'SHELXS-97 (Sheldrick, 1990)'
_diffrn_ambient_temperature 120(2)
_diffrn_measured_fraction_theta_full 0.999
_diffrn_measured_fraction_theta_max 1.000
_diffrn_measurement_device_type 'CCD area detector'
_diffrn_measurement_method 'phi and omega scans'
_diffrn_radiation_monochromator graphite
_diffrn_radiation_source 'fine-focus sealed tube'
_diffrn_radiation_type MoK\a
_diffrn_radiation_wavelength 0.71073
_diffrn_reflns_av_R_equivalents 0.0525
_diffrn_reflns_av_sigmaI/netI 0.0185
_diffrn_reflns_limit_h_max 14
_diffrn_reflns_limit_h_min -14
_diffrn_reflns_limit_k_max 23
_diffrn_reflns_limit_k_min -23
_diffrn_reflns_limit_l_max 35
_diffrn_reflns_limit_l_min -35
_diffrn_reflns_number 116396
_diffrn_reflns_theta_full 26.74
_diffrn_reflns_theta_max 26.74
_diffrn_reflns_theta_min 2.16
_exptl_absorpt_coefficient_mu 2.639
_exptl_absorpt_correction_T_max 0.8620
_exptl_absorpt_correction_T_min 0.4057
_exptl_absorpt_correction_type multi-scan
_exptl_absorpt_process_details SADABS,Bruker(2000)
_exptl_crystal_colour red
_exptl_crystal_density_diffrn 1.826
_exptl_crystal_density_method 'not measured'
_exptl_crystal_description plate
_exptl_crystal_F_000 3200
_exptl_crystal_size_max 0.42
_exptl_crystal_size_mid 0.17
_exptl_crystal_size_min 0.06
_refine_diff_density_max 1.166
_refine_diff_density_min -0.676
_refine_diff_density_rms 0.081
_refine_ls_extinction_method none
_refine_ls_goodness_of_fit_ref 1.032
_refine_ls_hydrogen_treatment constr
_refine_ls_matrix_type full
_refine_ls_number_parameters 361
_refine_ls_number_reflns 6271
_refine_ls_number_restraints 0
_refine_ls_restrained_S_all 1.032
_refine_ls_R_factor_all 0.0334
_refine_ls_R_factor_gt 0.0234
_refine_ls_shift/su_max 0.004
_refine_ls_shift/su_mean 0.000
_refine_ls_structure_factor_coef Fsqd
_refine_ls_weighting_details 'calc w=1/[\s^2^(Fo^2^)+(0.0151P)^2^+11.1512P] where P=(Fo^2^+2Fc^2^)/3'
_refine_ls_weighting_scheme calc
_refine_ls_wR_factor_gt 0.0464
_refine_ls_wR_factor_ref 0.0499
_reflns_number_gt 5316
_reflns_number_total 6271
_reflns_threshold_expression >2sigma(I)
_cod_data_source_file c2dt31213a.txt
_cod_data_source_block msn240
_cod_depositor_comments
;
The following automatic conversions were performed:

'_symmetry_cell_setting' value 'Orthorhombic' changed to
'orthorhombic' according to
/usr/data/users/saulius/automatic-downloads/retrospective/RSC/lib/dictionaries/cif_core.dic
dictionary named 'cif_core.dic' version 2.4.2 from 2011-04-26.

Automatic conversion script
Id: cif_fix_values 2281 2013-09-26 08:29:07Z andrius 
;
_cod_original_sg_symbol_H-M Pbca
_cod_database_code 7030326

loop_
_symmetry_equiv_pos_as_xyz
'x, y, z'
'-x+1/2, -y, z+1/2'
'-x, y+1/2, -z+1/2'
'x+1/2, -y+1/2, -z'
'-x, -y, -z'
'x-1/2, y, -z-1/2'
'x, -y-1/2, z-1/2'
'-x-1/2, y-1/2, z'

loop_
_atom_site_label
_atom_site_type_symbol
_atom_site_fract_x
_atom_site_fract_y
_atom_site_fract_z
_atom_site_U_iso_or_equiv
_atom_site_adp_type
_atom_site_occupancy
_atom_site_symmetry_multiplicity
_atom_site_calc_flag
_atom_site_refinement_flags
Fe1 Fe 0.58781(3) 0.608840(17) 0.627035(12) 0.01121(7) Uani 1 1 d .
N1 N 0.70622(19) 0.53159(11) 0.63194(7) 0.0166(4) Uani 1 1 d .
O1 O 0.53667(18) 0.75333(11) 0.48333(6) 0.0280(5) Uani 1 1 d .
H1A H 0.5786 0.7900 0.4869 0.042 Uiso 1 1 calc R
C1 C 0.6362(2) 0.41804(14) 0.66501(10) 0.0218(6) Uani 1 1 d .
H1B H 0.6591 0.3931 0.6355 0.026 Uiso 1 1 calc R
H1C H 0.6489 0.3848 0.6917 0.026 Uiso 1 1 calc R
I1 I 0.738978(16) 0.870646(9) 0.524277(6) 0.02327(5) Uani 1 1 d .
N2 N 0.67014(19) 0.61754(11) 0.56029(7) 0.0167(4) Uani 1 1 d .
O2 O 0.94791(15) 0.75833(9) 0.60556(6) 0.0201(4) Uani 1 1 d .
H2A H 0.9685 0.7632 0.5771 0.030 Uiso 1 1 calc R
C2 C 0.7207(2) 0.48146(14) 0.67157(9) 0.0213(6) Uani 1 1 d .
H2B H 0.7020 0.5056 0.7018 0.026 Uiso 1 1 calc R
H2C H 0.8053 0.4649 0.6729 0.026 Uiso 1 1 calc R
N5 N 0.46333(19) 0.55326(11) 0.59577(7) 0.0154(4) Uani 1 1 d .
O3 O 0.54985(18) 0.82985(11) 0.69042(7) 0.0280(4) Uani 1 1 d .
H3A H 0.5120 0.8683 0.6897 0.042 Uiso 1 1 calc R
C3 C 0.7797(2) 0.52453(13) 0.59719(9) 0.0189(5) Uani 1 1 d .
H3B H 0.8432 0.4909 0.5982 0.023 Uiso 1 1 calc R
N6 N 0.44893(18) 0.68627(11) 0.62267(7) 0.0139(4) Uani 1 1 d .
C4 C 0.7621(2) 0.56986(13) 0.55631(9) 0.0189(5) Uani 1 1 d .
N3 N 0.51958(18) 0.58905(11) 0.69077(7) 0.0159(4) Uani 1 1 d .
C5 C 0.8359(3) 0.56471(15) 0.51697(10) 0.0283(7) Uani 1 1 d .
H5A H 0.8990 0.5307 0.5159 0.034 Uiso 1 1 calc R
N4 N 0.71066(18) 0.66636(10) 0.66914(7) 0.0137(4) Uani 1 1 d .
C6 C 0.8161(3) 0.60982(16) 0.47937(10) 0.0339(7) Uani 1 1 d .
H6A H 0.8665 0.6086 0.4522 0.041 Uiso 1 1 calc R
N7 N 0.5095(2) 0.43533(13) 0.66261(8) 0.0253(5) Uani 1 1 d .
C7 C 0.7216(3) 0.65665(16) 0.48233(10) 0.0274(6) Uani 1 1 d .
H7A H 0.7059 0.6877 0.4566 0.033 Uiso 1 1 calc R
C8 C 0.6486(2) 0.65945(14) 0.52240(9) 0.0207(6) Uani 1 1 d .
C9 C 0.5447(2) 0.71072(15) 0.52468(9) 0.0238(6) Uani 1 1 d .
H9A H 0.4686 0.6840 0.5286 0.029 Uiso 1 1 calc R
H9B H 0.5547 0.7417 0.5527 0.029 Uiso 1 1 calc R
C10 C 0.4514(3) 0.46383(14) 0.70357(10) 0.0228(6) Uani 1 1 d .
H10A H 0.5052 0.4562 0.7311 0.027 Uiso 1 1 calc R
H10B H 0.3771 0.4361 0.7093 0.027 Uiso 1 1 calc R
C11 C 0.4169(2) 0.54281(13) 0.70231(10) 0.0215(6) Uani 1 1 d .
H11A H 0.3526 0.5499 0.6784 0.026 Uiso 1 1 calc R
H11B H 0.3840 0.5566 0.7336 0.026 Uiso 1 1 calc R
C12 C 0.5733(2) 0.61886(13) 0.72539(9) 0.0175(5) Uani 1 1 d .
H12A H 0.5441 0.6134 0.7568 0.021 Uiso 1 1 calc R
C13 C 0.6795(2) 0.66111(13) 0.71590(9) 0.0162(5) Uani 1 1 d .
C14 C 0.7442(2) 0.69203(13) 0.75210(9) 0.0211(5) Uani 1 1 d .
H14A H 0.7183 0.6872 0.7840 0.025 Uiso 1 1 calc R
C15 C 0.8469(2) 0.73004(14) 0.74148(9) 0.0229(6) Uani 1 1 d .
H15A H 0.8927 0.7521 0.7658 0.028 Uiso 1 1 calc R
C16 C 0.8813(2) 0.73513(13) 0.69464(9) 0.0180(5) Uani 1 1 d .
H16A H 0.9523 0.7605 0.6864 0.022 Uiso 1 1 calc R
C17 C 0.8122(2) 0.70317(12) 0.65930(9) 0.0141(5) Uani 1 1 d .
C18 C 0.8487(2) 0.71173(13) 0.60835(9) 0.0165(5) Uani 1 1 d .
H18A H 0.8710 0.6652 0.5949 0.020 Uiso 1 1 calc R
H18B H 0.7803 0.7309 0.5898 0.020 Uiso 1 1 calc R
C19 C 0.4453(2) 0.42734(13) 0.61873(10) 0.0218(6) Uani 1 1 d .
H19A H 0.3580 0.4316 0.6254 0.026 Uiso 1 1 calc R
H19B H 0.4597 0.3788 0.6067 0.026 Uiso 1 1 calc R
C20 C 0.4775(2) 0.47984(13) 0.57922(9) 0.0205(6) Uani 1 1 d .
H20A H 0.5619 0.4720 0.5691 0.025 Uiso 1 1 calc R
H20B H 0.4244 0.4717 0.5516 0.025 Uiso 1 1 calc R
C21 C 0.3586(2) 0.58157(13) 0.59216(8) 0.0161(5) Uani 1 1 d .
H21A H 0.2931 0.5566 0.5784 0.019 Uiso 1 1 calc R
C22 C 0.3438(2) 0.65305(13) 0.60986(8) 0.0157(5) Uani 1 1 d .
C23 C 0.2312(2) 0.68424(14) 0.61308(9) 0.0180(5) Uani 1 1 d .
H23A H 0.1609 0.6587 0.6042 0.022 Uiso 1 1 calc R
C24 C 0.2225(2) 0.75307(14) 0.62938(9) 0.0180(5) Uani 1 1 d .
H24A H 0.1463 0.7752 0.6332 0.022 Uiso 1 1 calc R
C25 C 0.3277(2) 0.78855(14) 0.63987(9) 0.0189(5) Uani 1 1 d .
H25A H 0.3241 0.8364 0.6500 0.023 Uiso 1 1 calc R
C26 C 0.4396(2) 0.75501(13) 0.63575(8) 0.0151(5) Uani 1 1 d .
C27 C 0.5505(2) 0.79922(13) 0.64445(9) 0.0181(5) Uani 1 1 d .
H27A H 0.6231 0.7692 0.6409 0.022 Uiso 1 1 calc R
H27B H 0.5547 0.8373 0.6204 0.022 Uiso 1 1 calc R
I2 I 0.414956(16) 0.996493(10) 0.659256(7) 0.02747(5) Uani 1 1 d .

loop_
_atom_site_aniso_label
_atom_site_aniso_U_11
_atom_site_aniso_U_22
_atom_site_aniso_U_33
_atom_site_aniso_U_23
_atom_site_aniso_U_13
_atom_site_aniso_U_12
Fe1 0.01009(16) 0.01207(16) 0.01149(16) -0.00009(13) -0.00008(13) -0.00072(13)
N1 0.0175(11) 0.0168(10) 0.0156(11) 0.0006(8) -0.0026(9) -0.0037(9)
O1 0.0324(11) 0.0311(11) 0.0206(10) 0.0132(8) -0.0117(8) -0.0119(9)
C1 0.0214(13) 0.0151(13) 0.0288(15) 0.0048(11) 0.0009(12) 0.0026(11)
I1 0.02973(10) 0.02027(9) 0.01982(8) -0.00374(7) 0.00190(7) -0.00392(7)
N2 0.0172(11) 0.0183(11) 0.0147(10) -0.0013(9) -0.0036(8) -0.0069(9)
O2 0.0182(9) 0.0261(10) 0.0160(9) -0.0015(8) 0.0008(7) -0.0124(8)
C2 0.0203(13) 0.0212(13) 0.0223(13) 0.0047(11) -0.0025(11) 0.0002(11)
N5 0.0205(11) 0.0121(10) 0.0136(10) 0.0008(8) 0.0009(9) -0.0024(8)
O3 0.0304(11) 0.0324(11) 0.0213(10) -0.0042(9) -0.0057(8) -0.0078(9)
C3 0.0193(13) 0.0139(12) 0.0234(14) -0.0033(10) -0.0014(11) -0.0019(10)
N6 0.0137(10) 0.0162(10) 0.0117(10) 0.0026(8) 0.0006(8) -0.0008(8)
C4 0.0205(13) 0.0172(12) 0.0191(13) -0.0053(10) -0.0014(11) -0.0067(11)
N3 0.0136(10) 0.0137(10) 0.0204(11) 0.0029(9) 0.0032(9) 0.0019(8)
C5 0.0340(16) 0.0221(14) 0.0287(16) -0.0049(12) 0.0111(13) -0.0021(12)
N4 0.0135(10) 0.0136(10) 0.0140(10) 0.0021(8) 0.0002(8) 0.0023(8)
C6 0.0469(19) 0.0330(17) 0.0217(15) -0.0055(13) 0.0144(14) -0.0089(14)
N7 0.0208(12) 0.0310(13) 0.0241(13) 0.0009(10) 0.0017(10) 0.0032(10)
C7 0.0383(17) 0.0267(15) 0.0173(14) 0.0000(11) -0.0003(12) -0.0097(13)
C8 0.0247(14) 0.0218(13) 0.0156(13) 0.0008(11) -0.0047(11) -0.0140(11)
C9 0.0242(14) 0.0298(15) 0.0173(13) 0.0098(12) -0.0045(11) -0.0074(12)
C10 0.0245(14) 0.0183(13) 0.0256(14) 0.0050(11) 0.0062(12) -0.0028(11)
C11 0.0151(12) 0.0215(13) 0.0278(14) 0.0036(11) 0.0065(11) -0.0017(11)
C12 0.0210(13) 0.0188(13) 0.0129(12) 0.0025(10) 0.0048(10) 0.0037(10)
C13 0.0195(13) 0.0155(12) 0.0136(12) 0.0008(10) 0.0012(10) 0.0034(10)
C14 0.0253(14) 0.0253(13) 0.0128(12) 0.0012(10) 0.0003(11) 0.0011(12)
C15 0.0272(14) 0.0256(14) 0.0161(13) -0.0022(11) -0.0064(11) -0.0015(12)
C16 0.0168(12) 0.0181(13) 0.0190(13) 0.0002(10) -0.0011(10) -0.0002(10)
C17 0.0126(11) 0.0128(11) 0.0170(12) 0.0009(10) -0.0003(10) 0.0025(9)
C18 0.0150(12) 0.0202(13) 0.0142(12) -0.0020(10) 0.0011(10) -0.0065(10)
C19 0.0201(13) 0.0142(12) 0.0312(15) 0.0004(11) -0.0008(11) -0.0044(10)
C20 0.0238(14) 0.0144(12) 0.0231(14) -0.0042(11) -0.0031(11) -0.0015(10)
C21 0.0152(12) 0.0194(13) 0.0136(12) 0.0022(10) -0.0028(10) -0.0058(10)
C22 0.0159(12) 0.0194(12) 0.0118(12) 0.0042(10) 0.0005(10) -0.0032(10)
C23 0.0130(12) 0.0251(13) 0.0158(12) 0.0047(10) -0.0018(10) -0.0030(10)
C24 0.0148(12) 0.0220(13) 0.0172(12) 0.0053(10) 0.0010(10) 0.0042(10)
C25 0.0197(13) 0.0202(13) 0.0167(13) 0.0034(10) -0.0002(10) 0.0024(11)
C26 0.0180(12) 0.0177(12) 0.0094(11) 0.0045(9) 0.0002(9) 0.0004(10)
C27 0.0177(12) 0.0154(12) 0.0213(13) -0.0007(10) -0.0007(10) 0.0016(10)
I2 0.01836(9) 0.02780(10) 0.03624(11) -0.00658(8) -0.00245(8) 0.00384(7)

loop_
_atom_type_symbol
_atom_type_description
_atom_type_scat_dispersion_real
_atom_type_scat_dispersion_imag
_atom_type_scat_source
C C 0.0033 0.0016 'International Tables Vol C Tables 4.2.6.8 and 6.1.1.4'
H H 0.0000 0.0000 'International Tables Vol C Tables 4.2.6.8 and 6.1.1.4'
N N 0.0061 0.0033 'International Tables Vol C Tables 4.2.6.8 and 6.1.1.4'
O O 0.0106 0.0060 'International Tables Vol C Tables 4.2.6.8 and 6.1.1.4'
Fe Fe 0.3463 0.8444 'International Tables Vol C Tables 4.2.6.8 and 6.1.1.4'
I I -0.4742 1.8119 'International Tables Vol C Tables 4.2.6.8 and 6.1.1.4'

loop_
_geom_angle_atom_site_label_1
_geom_angle_atom_site_label_2
_geom_angle_atom_site_label_3
_geom_angle
N5 Fe1 N1 96.01(9)
N5 Fe1 N3 92.24(9)
N1 Fe1 N3 92.91(8)
N5 Fe1 N2 86.76(8)
N1 Fe1 N2 80.29(8)
N3 Fe1 N2 172.97(8)
N5 Fe1 N4 172.59(8)
N1 Fe1 N4 84.94(8)
N3 Fe1 N4 80.37(8)
N2 Fe1 N4 100.64(8)
N5 Fe1 N6 80.30(8)
N1 Fe1 N6 175.45(8)
N3 Fe1 N6 84.62(8)
N2 Fe1 N6 102.05(8)
N4 Fe1 N6 98.37(8)
C3 N1 C2 116.4(2)
C3 N1 Fe1 116.56(17)
C2 N1 Fe1 127.05(17)
C9 O1 H1A 109.5
N7 C1 C2 115.0(2)
N7 C1 H1B 108.5
C2 C1 H1B 108.5
N7 C1 H1C 108.5
C2 C1 H1C 108.5
H1B C1 H1C 107.5
C8 N2 C4 117.0(2)
C8 N2 Fe1 132.74(18)
C4 N2 Fe1 110.29(16)
C18 O2 H2A 109.5
N1 C2 C1 110.1(2)
N1 C2 H2B 109.6
C1 C2 H2B 109.6
N1 C2 H2C 109.6
C1 C2 H2C 109.6
H2B C2 H2C 108.1
C21 N5 C20 117.7(2)
C21 N5 Fe1 116.94(17)
C20 N5 Fe1 125.22(17)
C27 O3 H3A 109.5
N1 C3 C4 117.5(2)
N1 C3 H3B 121.2
C4 C3 H3B 121.2
C26 N6 C22 116.5(2)
C26 N6 Fe1 134.34(17)
C22 N6 Fe1 108.38(15)
N2 C4 C5 123.7(2)
N2 C4 C3 115.1(2)
C5 C4 C3 121.2(2)
C12 N3 C11 117.0(2)
C12 N3 Fe1 115.65(17)
C11 N3 Fe1 127.34(17)
C6 C5 C4 118.7(3)
C6 C5 H5A 120.6
C4 C5 H5A 120.6
C17 N4 C13 116.5(2)
C17 N4 Fe1 133.40(16)
C13 N4 Fe1 110.07(16)
C7 C6 C5 118.2(3)
C7 C6 H6A 120.9
C5 C6 H6A 120.9
C10 N7 C19 120.9(2)
C10 N7 C1 119.1(2)
C19 N7 C1 119.9(2)
C6 C7 C8 121.2(3)
C6 C7 H7A 119.4
C8 C7 H7A 119.4
N2 C8 C7 121.2(3)
N2 C8 C9 118.6(2)
C7 C8 C9 120.3(2)
O1 C9 C8 112.2(2)
O1 C9 H9A 109.2
C8 C9 H9A 109.2
O1 C9 H9B 109.2
C8 C9 H9B 109.2
H9A C9 H9B 107.9
N7 C10 C11 117.3(2)
N7 C10 H10A 108.0
C11 C10 H10A 108.0
N7 C10 H10B 108.0
C11 C10 H10B 108.0
H10A C10 H10B 107.2
N3 C11 C10 112.8(2)
N3 C11 H11A 109.0
C10 C11 H11A 109.0
N3 C11 H11B 109.0
C10 C11 H11B 109.0
H11A C11 H11B 107.8
N3 C12 C13 118.8(2)
N3 C12 H12A 120.6
C13 C12 H12A 120.6
N4 C13 C14 123.6(2)
N4 C13 C12 115.1(2)
C14 C13 C12 121.3(2)
C13 C14 C15 119.3(2)
C13 C14 H14A 120.4
C15 C14 H14A 120.4
C16 C15 C14 118.2(2)
C16 C15 H15A 120.9
C14 C15 H15A 120.9
C15 C16 C17 120.2(2)
C15 C16 H16A 119.9
C17 C16 H16A 119.9
N4 C17 C16 122.2(2)
N4 C17 C18 118.4(2)
C16 C17 C18 119.3(2)
O2 C18 C17 109.29(19)
O2 C18 H18A 109.8
C17 C18 H18A 109.8
O2 C18 H18B 109.8
C17 C18 H18B 109.8
H18A C18 H18B 108.3
N7 C19 C20 116.3(2)
N7 C19 H19A 108.2
C20 C19 H19A 108.2
N7 C19 H19B 108.2
C20 C19 H19B 108.2
H19A C19 H19B 107.4
N5 C20 C19 110.7(2)
N5 C20 H20A 109.5
C19 C20 H20A 109.5
N5 C20 H20B 109.5
C19 C20 H20B 109.5
H20A C20 H20B 108.1
N5 C21 C22 117.6(2)
N5 C21 H21A 121.2
C22 C21 H21A 121.2
N6 C22 C23 123.6(2)
N6 C22 C21 114.9(2)
C23 C22 C21 121.4(2)
C24 C23 C22 119.0(2)
C24 C23 H23A 120.5
C22 C23 H23A 120.5
C25 C24 C23 118.1(2)
C25 C24 H24A 121.0
C23 C24 H24A 121.0
C24 C25 C26 120.8(2)
C24 C25 H25A 119.6
C26 C25 H25A 119.6
N6 C26 C25 121.7(2)
N6 C26 C27 120.9(2)
C25 C26 C27 117.3(2)
O3 C27 C26 111.8(2)
O3 C27 H27A 109.3
C26 C27 H27A 109.3
O3 C27 H27B 109.3
C26 C27 H27B 109.3
H27A C27 H27B 107.9

loop_
_geom_bond_atom_site_label_1
_geom_bond_atom_site_label_2
_geom_bond_distance
Fe1 N5 1.946(2)
Fe1 N1 1.968(2)
Fe1 N3 1.987(2)
Fe1 N2 2.100(2)
Fe1 N4 2.109(2)
Fe1 N6 2.128(2)
N1 C3 1.282(3)
N1 C2 1.475(3)
O1 C9 1.421(3)
O1 H1A 0.8400
C1 N7 1.444(3)
C1 C2 1.532(4)
C1 H1B 0.9900
C1 H1C 0.9900
N2 C8 1.352(3)
N2 C4 1.365(3)
O2 C18 1.411(3)
O2 H2A 0.8400
C2 H2B 0.9900
C2 H2C 0.9900
N5 C21 1.282(3)
N5 C20 1.472(3)
O3 C27 1.421(3)
O3 H3A 0.8400
C3 C4 1.451(4)
C3 H3B 0.9500
N6 C26 1.355(3)
N6 C22 1.372(3)
C4 C5 1.383(4)
N3 C12 1.276(3)
N3 C11 1.472(3)
C5 C6 1.379(4)
C5 H5A 0.9500
N4 C17 1.353(3)
N4 C13 1.368(3)
C6 C7 1.374(5)
C6 H6A 0.9500
N7 C10 1.429(3)
N7 C19 1.437(3)
C7 C8 1.392(4)
C7 H7A 0.9500
C8 C9 1.507(4)
C9 H9A 0.9900
C9 H9B 0.9900
C10 C11 1.541(4)
C10 H10A 0.9900
C10 H10B 0.9900
C11 H11A 0.9900
C11 H11B 0.9900
C12 C13 1.448(4)
C12 H12A 0.9500
C13 C14 1.379(4)
C14 C15 1.379(4)
C14 H14A 0.9500
C15 C16 1.380(4)
C15 H15A 0.9500
C16 C17 1.395(3)
C16 H16A 0.9500
C17 C18 1.503(3)
C18 H18A 0.9900
C18 H18B 0.9900
C19 C20 1.535(4)
C19 H19A 0.9900
C19 H19B 0.9900
C20 H20A 0.9900
C20 H20B 0.9900
C21 C22 1.450(4)
C21 H21A 0.9500
C22 C23 1.384(4)
C23 C24 1.383(4)
C23 H23A 0.9500
C24 C25 1.377(4)
C24 H24A 0.9500
C25 C26 1.398(3)
C25 H25A 0.9500
C26 C27 1.507(3)
C27 H27A 0.9900
C27 H27B 0.9900
